data_4068157
loop_
_publ_author_name
'Gierz, Verena'
'Maichle-M\"ossmer, C\"acilia'
'Kunz, Doris'

_publ_section_title
;
 1,10-Phenanthroline Analogue Pyridazine-Based N-Heterocyclic Carbene
 Ligands
;
_journal_issue 2
_journal_name_full Organometallics
_journal_page_first 739
_journal_paper_doi 10.1021/om2011547
_journal_volume 31
_journal_year 2012
_chemical_formula_sum 'C22 H30 F6 N4 P Rh'
_chemical_formula_weight 598.38
_chemical_name_systematic
; 
 ? 
;
_space_group_IT_number 56
_symmetry_cell_setting orthorhombic
_symmetry_space_group_name_Hall '-P 2ab 2ac'
_symmetry_space_group_name_H-M 'P c c n'
_atom_sites_solution_hydrogens geom
_atom_sites_solution_primary direct
_atom_sites_solution_secondary difmap
_audit_creation_method SHELXL-97
_cell_angle_alpha 90.00
_cell_angle_beta 90.00
_cell_angle_gamma 90.00
_cell_formula_units_Z 8
_cell_length_a 22.1049(11)
_cell_length_b 21.2338(14)
_cell_length_c 10.070(2)
_cell_measurement_reflns_used 13791
_cell_measurement_temperature 173(2)
_cell_measurement_theta_max 59.22
_cell_measurement_theta_min 3.7
_cell_volume 4726.6(10)
_computing_cell_refinement X-AREA
_computing_data_collection X-AREA
_computing_data_reduction X-AREA
_computing_structure_refinement 'SHELXL-97 (Sheldrick, 1997)'
_computing_structure_solution 'SHELXS-97 (Sheldrick, 1990)'
_diffrn_ambient_temperature 173(2)
_diffrn_measured_fraction_theta_full 0.997
_diffrn_measured_fraction_theta_max 0.997
_diffrn_measurement_device_type 'STOE IPDS II'
_diffrn_measurement_method omega-scans
_diffrn_radiation_monochromator graphite
_diffrn_radiation_source 'fine-focus sealed tube'
_diffrn_radiation_type MoK\a
_diffrn_radiation_wavelength 0.71073
_diffrn_reflns_av_R_equivalents 0.1133
_diffrn_reflns_av_sigmaI/netI 0.0544
_diffrn_reflns_limit_h_max 25
_diffrn_reflns_limit_h_min -25
_diffrn_reflns_limit_k_max 24
_diffrn_reflns_limit_k_min -23
_diffrn_reflns_limit_l_max 11
_diffrn_reflns_limit_l_min -11
_diffrn_reflns_number 28776
_diffrn_reflns_theta_full 24.71
_diffrn_reflns_theta_max 24.71
_diffrn_reflns_theta_min 3.34
_exptl_absorpt_coefficient_mu 0.856
_exptl_absorpt_correction_type none
_exptl_crystal_colour orange
_exptl_crystal_density_diffrn 1.682
_exptl_crystal_density_method 'not measured'
_exptl_crystal_description plate
_exptl_crystal_F_000 2432
_exptl_crystal_size_max 0.40
_exptl_crystal_size_mid 0.05
_exptl_crystal_size_min 0.03
_refine_diff_density_max 1.088
_refine_diff_density_min -1.324
_refine_diff_density_rms 0.124
_refine_ls_extinction_method none
_refine_ls_goodness_of_fit_ref 1.222
_refine_ls_hydrogen_treatment constr
_refine_ls_matrix_type full
_refine_ls_number_parameters 296
_refine_ls_number_reflns 4014
_refine_ls_number_restraints 24
_refine_ls_restrained_S_all 1.218
_refine_ls_R_factor_all 0.1071
_refine_ls_R_factor_gt 0.0815
_refine_ls_shift/su_max 0.000
_refine_ls_shift/su_mean 0.000
_refine_ls_structure_factor_coef Fsqd
_refine_ls_weighting_details 'calc w=1/[\s^2^(Fo^2^)+(0.0173P)^2^+50.4848P] where P=(Fo^2^+2Fc^2^)/3'
_refine_ls_weighting_scheme calc
_refine_ls_wR_factor_gt 0.1391
_refine_ls_wR_factor_ref 0.1476
_reflns_number_gt 3151
_reflns_number_total 4014
_reflns_threshold_expression >2sigma(I)
_cod_data_source_file om2011547_si_002.cif
_cod_data_source_block vgtrans
_cod_original_cell_volume 4726.4(11)
_cod_original_sg_symbol_H-M Pccn
_cod_database_code 4068157

loop_
_symmetry_equiv_pos_as_xyz
'x, y, z'
'-x+1/2, -y+1/2, z'
'x+1/2, -y, -z+1/2'
'-x, y+1/2, -z+1/2'
'-x, -y, -z'
'x-1/2, y-1/2, -z'
'-x-1/2, y, z-1/2'
'x, -y-1/2, z-1/2'

loop_
_atom_site_label
_atom_site_type_symbol
_atom_site_fract_x
_atom_site_fract_y
_atom_site_fract_z
_atom_site_U_iso_or_equiv
_atom_site_adp_type
_atom_site_occupancy
_atom_site_symmetry_multiplicity
_atom_site_calc_flag
_atom_site_refinement_flags
_atom_site_disorder_assembly
_atom_site_disorder_group
C1 C 0.5249(4) 0.2196(4) 0.7894(8) 0.0274(18) Uani 1 1 d . . .
H1 H 0.5442 0.2239 0.7057 0.033 Uiso 1 1 calc R . .
C2 C 0.5351(4) 0.1652(4) 0.8606(8) 0.031(2) Uani 1 1 d . . .
H2 H 0.5617 0.1346 0.8241 0.038 Uiso 1 1 calc R . .
C3 C 0.5062(5) 0.1516(8) 0.9931(11) 0.069(3) Uani 1 1 d . . .
H3A H 0.5299 0.1179 1.0368 0.083 Uiso 1 1 calc R . .
H3B H 0.5101 0.1898 1.0488 0.083 Uiso 1 1 calc R . .
C4 C 0.4444(5) 0.1332(8) 0.9934(10) 0.069(3) Uani 1 1 d . . .
H4A H 0.4237 0.1571 1.0644 0.083 Uiso 1 1 calc R . .
H4B H 0.4427 0.0881 1.0186 0.083 Uiso 1 1 calc R . .
C5 C 0.4082(4) 0.1411(5) 0.8682(8) 0.034(2) Uani 1 1 d . . .
H5 H 0.3906 0.1042 0.8314 0.040 Uiso 1 1 calc R . .
C6 C 0.3982(4) 0.1972(4) 0.8013(11) 0.038(2) Uani 1 1 d . . .
H6 H 0.3757 0.1953 0.7210 0.046 Uiso 1 1 calc R . .
C7 C 0.4199(5) 0.2605(6) 0.8458(17) 0.077(5) Uani 1 1 d . . .
H7A H 0.3985 0.2929 0.7929 0.093 Uiso 1 1 calc R . .
H7B H 0.4077 0.2663 0.9396 0.093 Uiso 1 1 calc R . .
C8 C 0.4848(4) 0.2728(4) 0.8361(10) 0.037(2) Uani 1 1 d . . .
H8A H 0.4992 0.2863 0.9248 0.044 Uiso 1 1 calc R . .
H8B H 0.4907 0.3088 0.7750 0.044 Uiso 1 1 calc R . .
C11 C 0.4141(3) 0.0989(4) 0.5665(8) 0.0199(17) Uani 1 1 d . . .
C13 C 0.3585(4) 0.0460(4) 0.4096(8) 0.0272(19) Uani 1 1 d . . .
H13 H 0.3244 0.0286 0.3655 0.033 Uiso 1 1 calc R . .
C14 C 0.4167(4) 0.0426(4) 0.3679(8) 0.0229(18) Uani 1 1 d . . .
C15 C 0.4531(4) 0.0166(4) 0.2613(8) 0.0259(19) Uani 1 1 d . . .
H15 H 0.4341 -0.0069 0.1927 0.031 Uiso 1 1 calc R . .
C16 C 0.5140(4) 0.0253(4) 0.2584(9) 0.028(2) Uani 1 1 d . . .
H16 H 0.5369 0.0088 0.1867 0.034 Uiso 1 1 calc R . .
C17 C 0.5439(3) 0.0592(4) 0.3624(8) 0.0241(19) Uani 1 1 d . . .
C18 C 0.6000(4) 0.0814(4) 0.3998(9) 0.030(2) Uani 1 1 d . . .
H18 H 0.6368 0.0747 0.3533 0.036 Uiso 1 1 calc R . .
C20 C 0.5354(4) 0.1173(4) 0.5608(8) 0.0246(18) Uani 1 1 d . . .
C121 C 0.3019(3) 0.0944(4) 0.6015(8) 0.0256(19) Uani 1 1 d . . .
H12A H 0.3127 0.1077 0.6928 0.031 Uiso 1 1 calc R . .
H12B H 0.2766 0.0561 0.6082 0.031 Uiso 1 1 calc R . .
C122 C 0.2659(4) 0.1461(5) 0.5357(9) 0.034(2) Uani 1 1 d . . .
H12C H 0.2494 0.1305 0.4505 0.041 Uiso 1 1 calc R . .
H12D H 0.2929 0.1822 0.5162 0.041 Uiso 1 1 calc R . .
C123 C 0.2140(4) 0.1681(5) 0.6242(11) 0.045(3) Uani 1 1 d . . .
H12E H 0.1914 0.2015 0.5788 0.067 Uiso 1 1 calc R . .
H12F H 0.2303 0.1844 0.7079 0.067 Uiso 1 1 calc R . .
H12G H 0.1870 0.1326 0.6426 0.067 Uiso 1 1 calc R . .
C191 C 0.6444(4) 0.1479(5) 0.5819(9) 0.039(2) Uani 1 1 d . . .
H19A H 0.6818 0.1229 0.5707 0.047 Uiso 1 1 calc R . .
H19B H 0.6362 0.1519 0.6782 0.047 Uiso 1 1 calc R . .
C192 C 0.6538(5) 0.2159(6) 0.5195(12) 0.060(3) Uani 1 1 d . . .
H19C H 0.6151 0.2392 0.5255 0.072 Uiso 1 1 calc R . .
H19D H 0.6839 0.2389 0.5737 0.072 Uiso 1 1 calc R . .
C193 C 0.6741(6) 0.2161(7) 0.3795(14) 0.075(4) Uani 1 1 d . . .
H19E H 0.6783 0.2597 0.3487 0.112 Uiso 1 1 calc R . .
H19F H 0.6443 0.1941 0.3244 0.112 Uiso 1 1 calc R . .
H19G H 0.7133 0.1947 0.3727 0.112 Uiso 1 1 calc R . .
N12 N 0.3574(3) 0.0794(3) 0.5280(7) 0.0241(15) Uani 1 1 d . . .
N19 N 0.5935(3) 0.1151(3) 0.5172(7) 0.0260(16) Uani 1 1 d . . .
N21 N 0.5085(3) 0.0823(3) 0.4651(7) 0.0229(15) Uani 1 1 d . . .
N22 N 0.4474(3) 0.0739(3) 0.4668(6) 0.0199(15) Uani 1 1 d . . .
Rh1 Rh 0.47002(3) 0.14544(3) 0.70082(6) 0.02031(18) Uani 1 1 d . . .
P P 0.18206(12) -0.04505(13) 0.4889(3) 0.0382(6) Uani 1 1 d . . .
F2 F 0.1113(3) -0.0422(4) 0.4651(9) 0.093(3) Uani 1 1 d . A .
F3 F 0.2526(3) -0.0468(3) 0.5194(7) 0.0632(19) Uani 1 1 d . A .
F1 F 0.1758(7) 0.0041(7) 0.6094(15) 0.0697(15) Uani 0.570(9) 1 d P A 1
F4 F 0.1728(6) -0.1032(7) 0.5851(15) 0.0697(15) Uani 0.570(9) 1 d P A 1
F5 F 0.2005(6) 0.0153(6) 0.3971(14) 0.0697(15) Uani 0.570(9) 1 d P A 1
F6 F 0.1943(6) -0.0902(7) 0.3662(15) 0.0697(15) Uani 0.570(9) 1 d P A 1
F1A F 0.1736(9) 0.0229(9) 0.552(2) 0.0697(15) Uani 0.430(9) 1 d PU A 2
F4A F 0.1687(8) -0.0751(9) 0.627(2) 0.0697(15) Uani 0.430(9) 1 d PU A 2
F5A F 0.1793(8) -0.0110(9) 0.3503(18) 0.0697(15) Uani 0.430(9) 1 d PU A 2
F6A F 0.1803(8) -0.1119(9) 0.417(2) 0.0697(15) Uani 0.430(9) 1 d PU A 2

loop_
_atom_site_aniso_label
_atom_site_aniso_U_11
_atom_site_aniso_U_22
_atom_site_aniso_U_33
_atom_site_aniso_U_23
_atom_site_aniso_U_13
_atom_site_aniso_U_12
C1 0.027(4) 0.034(4) 0.021(4) -0.008(4) 0.003(4) 0.003(4)
C2 0.017(4) 0.051(6) 0.026(4) -0.003(4) -0.003(4) 0.002(4)
C3 0.039(4) 0.143(9) 0.026(4) 0.018(5) -0.005(3) -0.018(5)
C4 0.039(4) 0.143(9) 0.026(4) 0.018(5) -0.005(3) -0.018(5)
C5 0.029(5) 0.048(6) 0.023(5) -0.012(5) 0.002(4) -0.002(5)
C6 0.027(5) 0.040(5) 0.048(6) -0.024(5) 0.008(5) 0.001(4)
C7 0.034(6) 0.059(8) 0.140(14) -0.037(9) -0.009(7) 0.007(6)
C8 0.039(5) 0.034(5) 0.037(6) -0.012(4) 0.004(4) -0.004(4)
C11 0.017(4) 0.022(4) 0.021(4) 0.007(3) -0.004(3) 0.002(3)
C13 0.030(5) 0.030(5) 0.022(5) -0.001(4) -0.004(4) 0.001(4)
C14 0.029(4) 0.017(4) 0.022(4) 0.001(3) -0.006(4) 0.000(3)
C15 0.033(5) 0.023(4) 0.021(4) 0.000(3) -0.002(3) 0.000(4)
C16 0.034(5) 0.026(5) 0.024(4) 0.005(4) 0.007(4) 0.009(4)
C17 0.027(5) 0.023(4) 0.022(4) 0.005(4) 0.004(3) 0.000(3)
C18 0.030(5) 0.037(5) 0.022(5) 0.005(4) 0.013(4) 0.008(4)
C20 0.022(4) 0.024(4) 0.028(4) 0.009(4) -0.005(4) -0.001(4)
C121 0.021(4) 0.034(5) 0.022(4) -0.006(4) -0.001(3) -0.003(4)
C122 0.028(5) 0.042(5) 0.033(5) -0.001(5) -0.001(4) 0.004(4)
C123 0.033(5) 0.045(6) 0.058(7) -0.003(5) 0.008(5) 0.007(4)
C191 0.025(5) 0.057(6) 0.035(5) 0.001(5) 0.005(4) -0.003(5)
C192 0.041(6) 0.086(9) 0.053(7) -0.023(7) 0.009(5) -0.021(6)
C193 0.057(8) 0.085(10) 0.083(10) 0.025(8) 0.001(7) -0.025(7)
N12 0.028(4) 0.021(4) 0.024(4) 0.001(3) 0.004(3) -0.005(3)
N19 0.022(4) 0.032(4) 0.023(4) 0.004(3) 0.002(3) 0.004(3)
N21 0.021(3) 0.026(4) 0.021(4) 0.003(3) 0.004(3) 0.000(3)
N22 0.023(3) 0.020(4) 0.017(3) -0.001(3) -0.002(3) -0.002(3)
Rh1 0.0189(3) 0.0232(3) 0.0188(3) -0.0011(3) -0.0003(3) 0.0009(3)
P 0.0393(14) 0.0413(15) 0.0340(14) -0.0031(12) 0.0010(11) -0.0062(12)
F2 0.052(4) 0.103(6) 0.125(7) -0.023(6) -0.051(5) 0.004(4)
F3 0.029(3) 0.059(4) 0.101(6) -0.015(4) 0.015(3) 0.002(3)
F1 0.074(3) 0.066(5) 0.068(5) -0.007(3) 0.003(3) -0.013(3)
F4 0.074(3) 0.066(5) 0.068(5) -0.007(3) 0.003(3) -0.013(3)
F5 0.074(3) 0.066(5) 0.068(5) -0.007(3) 0.003(3) -0.013(3)
F6 0.074(3) 0.066(5) 0.068(5) -0.007(3) 0.003(3) -0.013(3)
F1A 0.074(3) 0.066(5) 0.068(5) -0.007(3) 0.003(3) -0.013(3)
F4A 0.074(3) 0.066(5) 0.068(5) -0.007(3) 0.003(3) -0.013(3)
F5A 0.074(3) 0.066(5) 0.068(5) -0.007(3) 0.003(3) -0.013(3)
F6A 0.074(3) 0.066(5) 0.068(5) -0.007(3) 0.003(3) -0.013(3)

loop_
_atom_type_symbol
_atom_type_description
_atom_type_scat_dispersion_real
_atom_type_scat_dispersion_imag
_atom_type_scat_source
C C 0.0033 0.0016 'International Tables Vol C Tables 4.2.6.8 and 6.1.1.4'
H H 0.0000 0.0000 'International Tables Vol C Tables 4.2.6.8 and 6.1.1.4'
N N 0.0061 0.0033 'International Tables Vol C Tables 4.2.6.8 and 6.1.1.4'
Rh Rh -1.1178 0.9187 'International Tables Vol C Tables 4.2.6.8 and 6.1.1.4'
P P 0.1023 0.0942 'International Tables Vol C Tables 4.2.6.8 and 6.1.1.4'
F F 0.0171 0.0103 'International Tables Vol C Tables 4.2.6.8 and 6.1.1.4'

loop_
_geom_angle_atom_site_label_1
_geom_angle_atom_site_label_2
_geom_angle_atom_site_label_3
_geom_angle
C2 C1 C8 124.2(8)
C2 C1 Rh1 72.4(5)
C8 C1 Rh1 110.0(6)
C1 C2 C3 123.5(10)
C1 C2 Rh1 70.9(5)
C3 C2 Rh1 109.6(6)
C4 C3 C2 117.4(9)
C3 C4 C5 118.6(9)
C6 C5 C4 126.1(10)
C6 C5 Rh1 71.8(5)
C4 C5 Rh1 108.7(6)
C5 C6 C7 125.1(11)
C5 C6 Rh1 71.1(5)
C7 C6 Rh1 111.0(6)
C8 C7 C6 117.1(9)
C7 C8 C1 117.5(8)
N22 C11 N12 99.7(6)
N22 C11 Rh1 110.2(5)
N12 C11 Rh1 150.1(6)
C14 C13 N12 108.0(7)
C13 C14 N22 102.6(7)
C13 C14 C15 140.9(8)
N22 C14 C15 116.5(7)
C16 C15 C14 120.9(8)
C15 C16 C17 120.7(8)
C18 C17 N21 100.5(7)
C18 C17 C16 141.9(8)
N21 C17 C16 117.5(7)
C17 C18 N19 108.5(7)
N21 C20 N19 99.6(7)
N21 C20 Rh1 109.4(6)
N19 C20 Rh1 151.0(6)
N12 C121 C122 112.2(7)
C121 C122 C123 111.3(8)
N19 C191 C192 110.7(8)
C193 C192 C191 114.9(10)
C11 N12 C13 112.4(7)
C11 N12 C121 123.6(7)
C13 N12 C121 124.0(7)
C20 N19 C18 112.9(7)
C20 N19 C191 124.2(7)
C18 N19 C191 122.8(7)
C20 N21 N22 119.8(7)
C20 N21 C17 118.5(7)
N22 N21 C17 121.5(7)
C11 N22 N21 119.8(7)
C11 N22 C14 117.3(7)
N21 N22 C14 122.9(7)
C11 Rh1 C20 80.6(3)
C11 Rh1 C5 96.4(3)
C20 Rh1 C5 159.9(3)
C11 Rh1 C1 160.0(3)
C20 Rh1 C1 95.6(3)
C5 Rh1 C1 93.6(3)
C11 Rh1 C6 96.2(3)
C20 Rh1 C6 162.5(4)
C5 Rh1 C6 37.2(4)
C1 Rh1 C6 81.4(3)
C11 Rh1 C2 162.7(3)
C20 Rh1 C2 95.5(3)
C5 Rh1 C2 81.5(3)
C1 Rh1 C2 36.7(3)
C6 Rh1 C2 92.3(4)
F4A P F5A 166.6(10)
F4A P F4 27.1(7)
F5A P F4 153.7(8)
F4A P F2 88.0(8)
F5A P F2 79.0(7)
F4 P F2 89.7(6)
F4A P F1A 89.7(10)
F5A P F1A 86.1(10)
F4 P F1A 116.8(9)
F2 P F1A 84.8(8)
F4A P F6 118.6(8)
F5A P F6 66.0(8)
F4 P F6 91.5(7)
F2 P F6 94.2(6)
F1A P F6 151.6(9)
F4A P F3 90.2(7)
F5A P F3 102.7(7)
F4 P F3 89.5(6)
F2 P F3 177.5(5)
F1A P F3 93.4(8)
F6 P F3 88.2(6)
F4A P F6A 92.0(9)
F5A P F6A 90.3(9)
F4 P F6A 65.1(8)
F2 P F6A 86.6(7)
F1A P F6A 171.2(10)
F6 P F6A 27.5(7)
F3 P F6A 95.2(7)
F4A P F1 64.9(8)
F5A P F1 111.6(8)
F4 P F1 91.9(7)
F2 P F1 90.2(6)
F1A P F1 25.6(7)
F6 P F1 174.4(7)
F3 P F1 87.4(6)
F6A P F1 156.8(9)
F4A P F5 151.0(8)
F5A P F5 31.3(6)
F4 P F5 172.6(7)
F2 P F5 97.5(6)
F1A P F5 62.7(8)
F6 P F5 89.5(7)
F3 P F5 83.2(6)
F6A P F5 116.6(9)
F1 P F5 86.5(7)

loop_
_geom_bond_atom_site_label_1
_geom_bond_atom_site_label_2
_geom_bond_distance
C1 C2 1.377(12)
C1 C8 1.511(11)
C1 Rh1 2.178(8)
C2 C3 1.507(13)
C2 Rh1 2.198(8)
C3 C4 1.422(14)
C4 C5 1.502(13)
C5 C6 1.386(14)
C5 Rh1 2.171(8)
C6 C7 1.497(14)
C6 Rh1 2.180(8)
C7 C8 1.461(14)
C11 N22 1.353(10)
C11 N12 1.376(10)
C11 Rh1 2.082(8)
C13 C14 1.355(12)
C13 N12 1.387(11)
C14 N22 1.376(10)
C14 C15 1.451(11)
C15 C16 1.359(12)
C16 C17 1.433(12)
C17 C18 1.377(12)
C17 N21 1.387(10)
C18 N19 1.389(11)
C20 N21 1.354(10)
C20 N19 1.359(11)
C20 Rh1 2.106(8)
C121 N12 1.468(10)
C121 C122 1.509(12)
C122 C123 1.526(12)
C191 N19 1.475(11)
C191 C192 1.587(16)
C192 C193 1.480(17)
N21 N22 1.364(9)
P F4A 1.56(2)
P F5A 1.573(18)
P F4 1.582(15)
P F2 1.584(7)
P F1A 1.59(2)
P F6 1.588(14)
P F3 1.590(6)
P F6A 1.595(19)
P F1 1.606(15)
P F5 1.632(14)
